data_8104441
loop_
_publ_author_name
'Jansen, M.'
'Wu, G.Q.'
'Koenigstein, K.'

_publ_section_title
;
 Crystal structure of cesium ytterbium diphosphate
;
_journal_name_full 'Zeitschrift fuer Kristallographie (149,1979-)'
_journal_page_first 245
_journal_page_last 246
_journal_volume 197
_journal_year 1991
_chemical_formula_sum 'Cs O7 P2 Yb'
_chemical_name_systematic 'Cs Yb P2 O7'
_space_group_IT_number 14
_symmetry_space_group_name_Hall '-P 2ybc'
_symmetry_space_group_name_H-M 'P 1 21/c 1'
_cell_angle_alpha 90
_cell_angle_beta 104.35
_cell_angle_gamma 90
_cell_formula_units_Z 4
_cell_length_a 7.853
_cell_length_b 10.771
_cell_length_c 8.697
_cell_volume 712.681
_citation_journal_id_ASTM ZEKRDZ
_cod_data_source_file Jansen_ZEKRDZ_1991_1485.cif
_cod_data_source_block Cs1O7P2Yb1
_cod_original_cell_volume 712.6809
_cod_original_formula_sum 'Cs1 O7 P2 Yb1'
_cod_database_code 8104441

loop_
_symmetry_equiv_pos_as_xyz
x,y,z
-x,y+1/2,-z+1/2
-x,-y,-z
x,-y-1/2,z-1/2

loop_
_atom_site_label
_atom_site_type_symbol
_atom_site_fract_x
_atom_site_fract_y
_atom_site_fract_z
_atom_site_occupancy
_atom_site_U_iso_or_equiv
O6 O-2 0.99961 -0.49993 0.72913 1 0.0
O4 O-2 0.85137 -0.41193 1.00228 1 0.0
O3 O-2 0.60748 -0.56976 0.72805 1 0.0
Cs1 Cs+1 0.80117 0.19357 0.94996 1 0.0
O7 O-2 0.6767 -0.43996 0.20595 1 0.0
O2 O-2 0.66888 -0.39407 0.48351 1 0.0
O1 O-2 0.9153 -0.22469 0.73683 1 0.0
O5 O-2 0.56272 -0.26646 0.77567 1 0.0
P1 P+5 0.86865 -0.09597 0.67617 1 0.0
Yb1 Yb+3 0.76309 -0.4 0.7452 1 0.0
P2 P+5 0.57247 -0.37034 0.31692 1 0.0
